data_4088409
loop_
_publ_author_name
'Chambers, Geoffrey M.'
'Rauchfuss, Thomas B.'
'Arrigoni, Federica'
'Zampella, Giuseppe'

_publ_section_title
;
 Effect of Pyramidalization of the M2(SR)2Center: The Case of
 (C5H5)2Ni2(SR)2
;
_journal_issue 5
_journal_name_full Organometallics
_journal_page_first 836
_journal_paper_doi 10.1021/acs.organomet.6b00068
_journal_volume 35
_journal_year 2016
_chemical_formula_moiety 'C16 H22 Ni3 S4'
_chemical_formula_sum 'C16 H22 Ni3 S4'
_chemical_formula_weight 518.70
_space_group_crystal_system tetragonal
_space_group_IT_number 122
_space_group_name_Hall 'I -4 2bw'
_space_group_name_H-M_alt 'I -4 2 d'
_atom_sites_solution_hydrogens geom
_atom_sites_solution_primary direct
_audit_creation_date 2015-08-28
_audit_creation_method
; 
Olex2 1.2 
(compiled 2015.01.26 svn.r3150 for OlexSys, GUI svn.r4998) 
;
_cell_angle_alpha 90
_cell_angle_beta 90
_cell_angle_gamma 90
_cell_formula_units_Z 8
_cell_length_a 13.3769(4)
_cell_length_b 13.3769(4)
_cell_length_c 25.1645(9)
_cell_measurement_reflns_used 9846
_cell_measurement_temperature 100(2)
_cell_measurement_theta_max 30.524
_cell_measurement_theta_min 2.694
_cell_volume 4503.0(2)
_computing_cell_refinement 'SAINT V8.34A (Bruker, 2005)'
_computing_data_collection 'APEX2 V2013.10-0 (Bruker, 2013)'
_computing_data_reduction
; 
SAINT V8.34A, XPREP v2013/3, SADABS V2012/1, TWINABS V2012/1 
(Bruker, 2012 & 2013) 
;
_computing_molecular_graphics 'Olex2 (Dolomanov et al., 2009)'
_computing_publication_material 'Olex2 (Dolomanov et al., 2009)'
_computing_structure_refinement 'SHELX-2013-4 (Sheldrick, 2013)'
_computing_structure_solution 'SHELX-2013-4 (Sheldrick, 2013)'
_diffrn_ambient_temperature 99.99
_diffrn_measured_fraction_theta_full 0.999
_diffrn_measured_fraction_theta_max 0.997
_diffrn_measurement_device_type 'Bruker APEX-II CCD'
_diffrn_measurement_method '\f and \w scans'
_diffrn_radiation_type MoK\a
_diffrn_radiation_wavelength 0.71073
_diffrn_reflns_av_unetI/netI 0.0280
_diffrn_reflns_Laue_measured_fraction_full 0.999
_diffrn_reflns_Laue_measured_fraction_max 0.997
_diffrn_reflns_point_group_measured_fraction_full 1.000
_diffrn_reflns_point_group_measured_fraction_max 0.997
_diffrn_reflns_theta_full 26.000
_diffrn_reflns_theta_max 30.576
_diffrn_reflns_theta_min 2.694
_diffrn_standards_number 0
_exptl_absorpt_coefficient_mu 2.849
_exptl_absorpt_correction_T_max 1.0000
_exptl_absorpt_correction_T_min 0.7298
_exptl_absorpt_correction_type multi-scan
_exptl_absorpt_process_details
; 
SADABS-2014/4 (Bruker,2014/4) was used for absorption correction. 
wR2(int) was 0.1558 before and 0.0730 after correction. 
The Ratio of minimum to maximum transmission is 0.7298. 
The \l/2 correction factor is Not present. 
;
_exptl_crystal_colour red
_exptl_crystal_colour_primary red
_exptl_crystal_density_diffrn 1.530
_exptl_crystal_description Square
_exptl_crystal_F_000 2128
_exptl_crystal_preparation
; 
The data crystal was mounted using oil (Parantone-N, Exxon) to a 
0.3 mm cryo-loop (Hampton Research) with the 2 -2 1 scattering 
planes roughly normal to the spindle axis. 
;
_exptl_crystal_size_max 0.43
_exptl_crystal_size_mid 0.38
_exptl_crystal_size_min 0.05
_refine_diff_density_max 0.505
_refine_diff_density_min -0.322
_refine_diff_density_rms 0.075
_refine_ls_abs_structure_details
; 
 Refined as an inversion twin. 
;
_refine_ls_abs_structure_Flack 0.65(2)
_refine_ls_extinction_method none
_refine_ls_goodness_of_fit_ref 1.056
_refine_ls_hydrogen_treatment constr
_refine_ls_matrix_type full
_refine_ls_number_parameters 106
_refine_ls_number_reflns 3456
_refine_ls_number_restraints 0
_refine_ls_restrained_S_all 1.056
_refine_ls_R_factor_all 0.0309
_refine_ls_R_factor_gt 0.0249
_refine_ls_shift/su_max 0.001
_refine_ls_shift/su_mean 0.000
_refine_ls_structure_factor_coef Fsqd
_refine_ls_weighting_details 'w=1/[\s^2^(Fo^2^)+(0.0265P)^2^+4.4948P] where P=(Fo^2^+2Fc^2^)/3'
_refine_ls_weighting_scheme calc
_refine_ls_wR_factor_gt 0.0571
_refine_ls_wR_factor_ref 0.0592
_reflns_Friedel_coverage 0.820
_reflns_Friedel_fraction_full 1.000
_reflns_Friedel_fraction_max 0.997
_reflns_number_gt 3089
_reflns_number_total 3456
_reflns_threshold_expression 'I > 2\s(I)'
_cod_data_source_file om6b00068_si_002.cif
_cod_data_source_block mo_cd09r
_cod_original_cell_volume 4503.0(3)
_cod_database_code 4088409
_shelxl_version_number 2014-3
_shelx_space_group_comment
; 
The symmetry employed for this shelxl refinement is uniquely defined 
by the following loop, which should always be used as a source of 
symmetry information in preference to the above space-group names. 
They are only intended as comments. 
;
_shelx_estimated_absorpt_t_max 0.871
_shelx_estimated_absorpt_t_min 0.374
_olex2_refinement_description
; 
1. Twinned data refinement 
 Scales: 0.35(2) 0.65(2) 
2. Fixed Uiso 
 At 1.2 times of: 
  All C(H) groups, All C(H,H) groups 
3.a Secondary CH2 refined with riding coordinates: 
 C1(H1A,H1B), C5(H5A,H5B), C2(H2A,H2B) 
3.b Aromatic/amide H refined with riding coordinates: 
 C7(H7), C8(H8), C9(H9), C10(H10), C16(H16) 
;
_olex2_submission_special_instructions 'No special instructions were received'

loop_
_space_group_symop_operation_xyz
'x, y, z'
'y, -x, -z'
'-x, -y, z'
'-y, x, -z'
'x, -y+1/2, -z+1/4'
'-x, y+1/2, -z+1/4'
'-y, -x+1/2, z+1/4'
'y, x+1/2, z+1/4'
'x+1/2, y+1/2, z+1/2'
'y+1/2, -x+1/2, -z+1/2'
'-x+1/2, -y+1/2, z+1/2'
'-y+1/2, x+1/2, -z+1/2'
'x+1/2, -y+1, -z+3/4'
'-x+1/2, y+1, -z+3/4'
'-y+1/2, -x+1, z+3/4'
'y+1/2, x+1, z+3/4'

loop_
_atom_site_label
_atom_site_type_symbol
_atom_site_fract_x
_atom_site_fract_y
_atom_site_fract_z
_atom_site_U_iso_or_equiv
_atom_site_adp_type
_atom_site_occupancy
_atom_site_site_symmetry_order
_atom_site_calc_flag
_atom_site_refinement_flags_posn
_atom_site_refinement_flags_adp
_atom_site_refinement_flags_occupancy
Ni1 Ni 0.30759(3) 0.24940(4) 0.02681(2) 0.01301(8) Uani 1 1 d . . .
Ni2 Ni 0.41567(3) 0.2500 0.1250 0.00990(10) Uani 1 2 d S T P
S3 S 0.41413(6) 0.35619(6) 0.05875(3) 0.01416(16) Uani 1 1 d . . .
S4 S 0.41559(6) 0.14387(6) 0.05873(3) 0.01351(16) Uani 1 1 d . . .
C1 C 0.29105(19) 0.0250(2) 0.12429(17) 0.0162(5) Uani 1 1 d . . .
H1A H 0.2480 -0.0352 0.1241 0.019 Uiso 1 1 calc R . .
H1B H 0.2469 0.0844 0.1242 0.019 Uiso 1 1 calc R . .
C5 C 0.3540(3) 0.0257(3) 0.07466(14) 0.0171(6) Uani 1 1 d . . .
H5A H 0.3109 0.0068 0.0443 0.021 Uiso 1 1 calc R . .
H5B H 0.4060 -0.0266 0.0782 0.021 Uiso 1 1 calc R . .
C7 C 0.2357(4) 0.3038(3) -0.04556(17) 0.0287(11) Uani 1 1 d . . .
H7 H 0.2629 0.3476 -0.0715 0.034 Uiso 1 1 calc R . .
C8 C 0.1492(2) 0.2469(5) 0.02780(13) 0.0292(8) Uani 1 1 d . . .
H8 H 0.1075 0.2439 0.0583 0.035 Uiso 1 1 calc R . .
C9 C 0.2377(5) 0.2020(4) -0.04739(18) 0.0353(13) Uani 1 1 d . . .
H9 H 0.2673 0.1624 -0.0745 0.042 Uiso 1 1 calc R . .
C10 C 0.1854(3) 0.3333(3) 0.00248(17) 0.0258(8) Uani 1 1 d . . .
H10 H 0.1780 0.3999 0.0150 0.031 Uiso 1 1 calc R . .
C16 C 0.1873(4) 0.1657(3) -0.0014(2) 0.0363(11) Uani 1 1 d . . .
H16 H 0.1805 0.0973 0.0081 0.044 Uiso 1 1 calc R . .
C2 C 0.3539(3) 0.0255(3) 0.17501(14) 0.0197(7) Uani 1 1 d . . .
H2A H 0.4063 -0.0264 0.1716 0.024 Uiso 1 1 calc R . .
H2B H 0.3103 0.0062 0.2051 0.024 Uiso 1 1 calc R . .

loop_
_atom_site_aniso_label
_atom_site_aniso_U_11
_atom_site_aniso_U_22
_atom_site_aniso_U_33
_atom_site_aniso_U_23
_atom_site_aniso_U_13
_atom_site_aniso_U_12
Ni1 0.01315(16) 0.01396(16) 0.01191(15) 0.00054(18) -0.00090(12) 0.0010(3)
Ni2 0.0086(2) 0.0107(2) 0.0104(2) 0.0001(2) 0.000 0.000
S3 0.0144(4) 0.0147(4) 0.0134(4) 0.0023(3) 0.0029(3) -0.0023(3)
S4 0.0135(4) 0.0134(3) 0.0137(4) -0.0017(3) 0.0023(3) 0.0028(3)
C1 0.0143(11) 0.0118(11) 0.0226(13) 0.0012(15) -0.0020(16) -0.0004(9)
C5 0.0185(17) 0.0105(14) 0.0223(17) -0.0020(13) -0.0004(14) 0.0005(13)
C7 0.022(3) 0.042(2) 0.0229(18) 0.0132(15) -0.0067(16) 0.001(2)
C8 0.0153(13) 0.048(2) 0.0241(16) 0.012(2) -0.0034(12) -0.007(3)
C9 0.033(3) 0.045(2) 0.027(2) -0.0168(17) -0.015(2) 0.009(2)
C10 0.0191(18) 0.0245(19) 0.034(2) -0.0027(16) -0.0110(17) 0.0078(15)
C16 0.032(2) 0.0209(19) 0.056(3) 0.0071(19) -0.025(2) -0.0087(17)
C2 0.0268(19) 0.0100(15) 0.0222(17) 0.0061(13) -0.0012(15) -0.0004(13)

loop_
_atom_type_symbol
_atom_type_description
_atom_type_scat_dispersion_real
_atom_type_scat_dispersion_imag
_atom_type_scat_source
C C 0.0033 0.0016 'International Tables Vol C Tables 4.2.6.8 and 6.1.1.4'
H H 0.0000 0.0000 'International Tables Vol C Tables 4.2.6.8 and 6.1.1.4'
S S 0.1246 0.1234 'International Tables Vol C Tables 4.2.6.8 and 6.1.1.4'
Ni Ni 0.3393 1.1124 'International Tables Vol C Tables 4.2.6.8 and 6.1.1.4'

loop_
_exptl_crystal_face_index_h
_exptl_crystal_face_index_k
_exptl_crystal_face_index_l
_exptl_crystal_face_perp_dist
1.00 0.00 0.00 0.1900
-1.00 0.00 0.00 0.1900
0.00 0.00 1.00 0.0070
0.00 0.00 -1.00 0.0250
0.00 -1.00 0.00 0.1360
0.00 1.00 0.00 0.2150

loop_
_geom_angle_atom_site_label_1
_geom_angle_atom_site_label_2
_geom_angle_atom_site_label_3
_geom_angle
_geom_angle_site_symmetry_1
_geom_angle_site_symmetry_3
S3 Ni1 Ni2 49.26(2) . .
S3 Ni1 S4 81.62(3) . .
S3 Ni1 C7 112.23(14) . .
S3 Ni1 C9 142.06(16) . .
S4 Ni1 Ni2 49.25(2) . .
S4 Ni1 C7 144.76(13) . .
S4 Ni1 C9 114.34(14) . .
C7 Ni1 Ni2 160.24(13) . .
C8 Ni1 Ni2 119.66(9) . .
C8 Ni1 S3 131.47(18) . .
C8 Ni1 S4 130.52(17) . .
C8 Ni1 C7 64.86(17) . .
C8 Ni1 C9 65.0(2) . .
C9 Ni1 Ni2 162.87(13) . .
C9 Ni1 C7 36.35(13) . .
C10 Ni1 Ni2 130.61(12) . .
C10 Ni1 S3 105.66(12) . .
C10 Ni1 S4 169.69(13) . .
C10 Ni1 C7 39.40(17) . .
C10 Ni1 C8 39.2(2) . .
C10 Ni1 C9 64.37(18) . .
C10 Ni1 C16 65.33(13) . .
C16 Ni1 Ni2 133.22(14) . .
C16 Ni1 S3 170.27(15) . .
C16 Ni1 S4 106.84(13) . .
C16 Ni1 C7 63.62(18) . .
C16 Ni1 C8 39.1(2) . .
C16 Ni1 C9 39.0(2) . .
Ni1 Ni2 Ni1 119.33(2) . 5
S3 Ni2 Ni1 48.71(3) 5 5
S3 Ni2 Ni1 130.57(3) . 5
S3 Ni2 Ni1 48.71(3) . .
S3 Ni2 Ni1 130.57(3) 5 .
S3 Ni2 S3 178.92(5) . 5
S4 Ni2 Ni1 48.76(2) 5 5
S4 Ni2 Ni1 131.21(3) . 5
S4 Ni2 Ni1 131.21(3) 5 .
S4 Ni2 Ni1 48.76(2) . .
S4 Ni2 S3 80.84(2) 5 5
S4 Ni2 S3 99.16(2) 5 .
S4 Ni2 S3 99.16(2) . 5
S4 Ni2 S3 80.84(2) . .
S4 Ni2 S4 179.95(5) . 5
Ni1 S3 Ni2 82.03(3) . .
C2 S3 Ni1 111.34(13) 5 .
C2 S3 Ni2 113.37(12) 5 .
Ni1 S4 Ni2 81.99(3) . .
C5 S4 Ni1 110.08(12) . .
C5 S4 Ni2 113.20(11) . .
H1A C1 H1B 107.8 . .
C5 C1 H1A 109.1 . .
C5 C1 H1B 109.1 . .
C5 C1 C2 112.6(2) . .
C2 C1 H1A 109.1 . .
C2 C1 H1B 109.1 . .
S4 C5 H5A 108.3 . .
S4 C5 H5B 108.3 . .
C1 C5 S4 116.1(2) . .
C1 C5 H5A 108.3 . .
C1 C5 H5B 108.3 . .
H5A C5 H5B 107.4 . .
Ni1 C7 H7 127.6 . .
C9 C7 Ni1 71.8(3) . .
C9 C7 H7 125.9 . .
C9 C7 C10 108.2(5) . .
C10 C7 Ni1 66.2(2) . .
C10 C7 H7 125.9 . .
Ni1 C8 H8 126.6 . .
C10 C8 Ni1 68.7(2) . .
C10 C8 H8 127.1 . .
C16 C8 Ni1 69.1(2) . .
C16 C8 H8 127.1 . .
C16 C8 C10 105.9(3) . .
Ni1 C9 H9 126.7 . .
C7 C9 Ni1 71.9(3) . .
C7 C9 H9 126.1 . .
C7 C9 C16 107.7(5) . .
C16 C9 Ni1 66.8(2) . .
C16 C9 H9 126.1 . .
Ni1 C10 H10 119.5 . .
C7 C10 Ni1 74.4(2) . .
C7 C10 H10 125.8 . .
C8 C10 Ni1 72.1(2) . .
C8 C10 C7 108.4(4) . .
C8 C10 H10 125.8 . .
Ni1 C16 H16 120.4 . .
C8 C16 Ni1 71.8(2) . .
C8 C16 C9 109.4(4) . .
C8 C16 H16 125.3 . .
C9 C16 Ni1 74.2(3) . .
C9 C16 H16 125.3 . .
S3 C2 H2A 108.3 5 .
S3 C2 H2B 108.3 5 .
C1 C2 S3 115.8(2) . 5
C1 C2 H2A 108.3 . .
C1 C2 H2B 108.3 . .
H2A C2 H2B 107.4 . .

loop_
_geom_bond_atom_site_label_1
_geom_bond_atom_site_label_2
_geom_bond_distance
_geom_bond_site_symmetry_2
Ni1 Ni2 2.8627(4) .
Ni1 S3 2.1720(10) .
Ni1 S4 2.1737(9) .
Ni1 C7 2.184(4) .
Ni1 C8 2.119(3) .
Ni1 C9 2.182(4) .
Ni1 C10 2.075(4) .
Ni1 C16 2.085(4) .
Ni2 Ni1 2.8627(4) 5
Ni2 S3 2.1903(8) .
Ni2 S3 2.1904(8) 5
Ni2 S4 2.1902(8) 5
Ni2 S4 2.1902(8) .
S3 C2 1.823(4) 5
S4 C5 1.828(3) .
C1 H1A 0.9900 .
C1 H1B 0.9900 .
C1 C5 1.506(5) .
C1 C2 1.528(5) .
C5 H5A 0.9900 .
C5 H5B 0.9900 .
C7 H7 0.9500 .
C7 C9 1.362(5) .
C7 C10 1.439(6) .
C8 H8 0.9500 .
C8 C10 1.407(7) .
C8 C16 1.406(8) .
C9 H9 0.9500 .
C9 C16 1.426(8) .
C10 H10 0.9500 .
C16 H16 0.9500 .
C2 S3 1.822(4) 5
C2 H2A 0.9900 .
C2 H2B 0.9900 .

loop_
_geom_torsion_atom_site_label_1
_geom_torsion_atom_site_label_2
_geom_torsion_atom_site_label_3
_geom_torsion_atom_site_label_4
_geom_torsion
_geom_torsion_site_symmetry_4
Ni1 S4 C5 C1 -75.4(3) .
Ni1 C7 C9 C16 57.4(4) .
Ni1 C7 C10 C8 -64.6(3) .
Ni1 C8 C10 C7 66.1(3) .
Ni1 C8 C16 C9 -65.2(4) .
Ni1 C9 C16 C8 63.6(3) .
Ni2 S4 C5 C1 14.3(3) .
C5 C1 C2 S3 73.7(3) 5
C7 C9 C16 Ni1 -60.5(5) .
C7 C9 C16 C8 3.1(7) .
C9 C7 C10 Ni1 59.7(5) .
C9 C7 C10 C8 -4.9(6) .
C10 C7 C9 Ni1 -56.3(4) .
C10 C7 C9 C16 1.1(8) .
C10 C8 C16 Ni1 59.2(2) .
C10 C8 C16 C9 -6.0(4) .
C16 C8 C10 Ni1 -59.4(2) .
C16 C8 C10 C7 6.6(4) .
C2 C1 C5 S4 -73.3(3) .

loop_
_twin_individual_id
_twin_individual_mass_fraction_refined
1 0.35(2)
2 0.65(2)
